data_1549528
loop_
_publ_author_name
'Biruntha, K.'
'Reuben Jonathan, D.'
'Mohamooda Sumaya, U.'
'Dravida Thendral, E. R. A.'
'Usha, G.'

_publ_section_title
;
 (3<i>E</i>)-3-[(2<i>E</i>)-3-(4-Methoxyphenyl)prop-2-enylidene]-2,3-dihydro-4<i>H</i>-chromen-4-one
;
_journal_coeditor_code HB4235
_journal_issue 6
_journal_name_full IUCrData
_journal_page_first x180829
_journal_paper_doi 10.1107/S2414314618008295
_journal_volume 3
_journal_year 2018
_chemical_formula_iupac 'C19 H16 O3'
_chemical_formula_moiety 'C19 H16 O3'
_chemical_formula_sum 'C19 H16 O3'
_chemical_formula_weight 292.32
_chemical_name_systematic
(3<i>E</i>)-3-[(2<i>E</i>)-3-(4-Methoxyphenyl)prop-2-enylidene]-2,3-dihydro-4<i>H</i>-chromen-4-one
_space_group_crystal_system triclinic
_space_group_IT_number 2
_space_group_name_Hall '-P 1'
_space_group_name_H-M_alt 'P -1'
_symmetry_space_group_name_Hall '-P 1'
_symmetry_space_group_name_H-M 'P -1'
_atom_sites_solution_hydrogens geom
_atom_sites_solution_primary direct
_audit_creation_method SHELXL-2014/7
_cell_angle_alpha 87.843(6)
_cell_angle_beta 78.892(5)
_cell_angle_gamma 72.347(5)
_cell_formula_units_Z 2
_cell_length_a 6.8573(12)
_cell_length_b 7.4073(14)
_cell_length_c 15.550(3)
_cell_measurement_reflns_used 7704
_cell_measurement_temperature 296(2)
_cell_measurement_theta_max 26.70
_cell_measurement_theta_min 3.15
_cell_volume 738.4(2)
_computing_cell_refinement
;
SAINT (Bruker, 2016)
;
_computing_data_collection
;
APEX3 (Bruker, 2016)
;
_computing_data_reduction
;
SAINT (Bruker, 2016)
;
_computing_molecular_graphics
;
ORTEP-3 for Windows (Farrugia, 2012)
;
_computing_publication_material
;
SHELXL2014 (Sheldrick, 2015b)
;
_computing_structure_refinement
;
SHELXL2014 (Sheldrick, 2015b)
;
_computing_structure_solution
;
SHELXT2014 (Sheldrick, 2015a)
;
_diffrn_ambient_temperature 296(2)
_diffrn_measured_fraction_theta_full 0.997
_diffrn_measured_fraction_theta_max 0.997
_diffrn_measurement_device_type 'Bruker APEXIII CMOS'
_diffrn_measurement_method '\f and \w scans'
_diffrn_radiation_type MoK\a
_diffrn_radiation_wavelength 0.71073
_diffrn_reflns_av_R_equivalents 0.0919
_diffrn_reflns_limit_h_max 8
_diffrn_reflns_limit_h_min -8
_diffrn_reflns_limit_k_max 8
_diffrn_reflns_limit_k_min -8
_diffrn_reflns_limit_l_max 18
_diffrn_reflns_limit_l_min -18
_diffrn_reflns_number 20521
_diffrn_reflns_theta_full 25.000
_diffrn_reflns_theta_max 25.000
_diffrn_reflns_theta_min 2.887
_exptl_absorpt_coefficient_mu 0.088
_exptl_absorpt_correction_T_max 0.991
_exptl_absorpt_correction_T_min 0.987
_exptl_absorpt_correction_type multi-scan
_exptl_absorpt_process_details (SADABS)
_exptl_crystal_colour colourless
_exptl_crystal_density_diffrn 1.315
_exptl_crystal_description Block
_exptl_crystal_F_000 308
_exptl_crystal_size_max 0.150
_exptl_crystal_size_mid 0.150
_exptl_crystal_size_min 0.100
_refine_diff_density_max 0.237
_refine_diff_density_min -0.250
_refine_ls_extinction_coef 0.09(3)
_refine_ls_extinction_expression Fc^*^=kFc[1+0.001xFc^2^\l^3^/sin(2\q)]^-1/4^
_refine_ls_extinction_method
;
SHELXL2014 (Sheldrick, 2015b)
;
_refine_ls_goodness_of_fit_ref 1.122
_refine_ls_hydrogen_treatment constr
_refine_ls_matrix_type full
_refine_ls_number_parameters 201
_refine_ls_number_reflns 2580
_refine_ls_number_restraints 0
_refine_ls_restrained_S_all 1.122
_refine_ls_R_factor_all 0.1265
_refine_ls_R_factor_gt 0.0798
_refine_ls_shift/su_max 0.000
_refine_ls_shift/su_mean 0.000
_refine_ls_structure_factor_coef Fsqd
_refine_ls_weighting_details 'w=1/[\s^2^(Fo^2^)+(0.0879P)^2^+0.7561P] where P=(Fo^2^+2Fc^2^)/3'
_refine_ls_weighting_scheme calc
_refine_ls_wR_factor_gt 0.1987
_refine_ls_wR_factor_ref 0.2513
_reflns_number_gt 1609
_reflns_number_total 2589
_reflns_threshold_expression 'I > 2\s(I)'
_cod_data_source_file hb4235sup1.cif
_cod_data_source_block I
_cod_database_code 1549528
_shelx_space_group_comment
;
The symmetry employed for this shelxl refinement is uniquely defined
by the following loop, which should always be used as a source of
symmetry information in preference to the above space-group names.
They are only intended as comments.
;
_shelx_estimated_absorpt_t_min 0.987
_shelx_estimated_absorpt_t_max 0.991

loop_
_space_group_symop_operation_xyz
'x, y, z'
'-x, -y, -z'

loop_
_atom_site_type_symbol
_atom_site_label
_atom_site_fract_x
_atom_site_fract_y
_atom_site_fract_z
_atom_site_U_iso_or_equiv
_atom_site_adp_type
_atom_site_calc_flag
_atom_site_occupancy
C C1 -0.3016(8) 0.3018(7) 0.8572(3) 0.0924(15) Uani d 1
H H1A -0.2325 0.3744 0.8833 0.139 Uiso calc 1
H H1B -0.2454 0.1701 0.8693 0.139 Uiso calc 1
H H1C -0.4481 0.3440 0.8814 0.139 Uiso calc 1
C C2 -0.0725(6) 0.2889(5) 0.7197(3) 0.0597(10) Uani d 1
C C3 -0.0532(6) 0.3314(5) 0.6320(3) 0.0628(10) Uani d 1
H H3 -0.1725 0.3833 0.6085 0.075 Uiso calc 1
C C4 0.1369(6) 0.2990(5) 0.5794(3) 0.0605(10) Uani d 1
H H4 0.1451 0.3291 0.5205 0.073 Uiso calc 1
C C5 0.3203(6) 0.2214(5) 0.6116(2) 0.0539(9) Uani d 1
C C8 0.5250(6) 0.1928(5) 0.5585(3) 0.0596(10) Uani d 1
H H8 0.6378 0.1365 0.5855 0.072 Uiso calc 1
C C9 0.5699(6) 0.2387(5) 0.4746(3) 0.0593(10) Uani d 1
H H9 0.4594 0.2937 0.4462 0.071 Uiso calc 1
C C10 0.7755(6) 0.2092(5) 0.4260(3) 0.0567(10) Uani d 1
H H10 0.8838 0.1566 0.4560 0.068 Uiso calc 1
C C11 0.8297(5) 0.2488(5) 0.3421(2) 0.0524(9) Uani d 1
C C19 1.0486(6) 0.2170(5) 0.3014(3) 0.0555(10) Uani d 1
C C18 1.0927(5) 0.2306(5) 0.2055(2) 0.0537(9) Uani d 1
C C17 1.2938(6) 0.2108(6) 0.1601(3) 0.0682(11) Uani d 1
H H17 1.4000 0.1982 0.1913 0.082 Uiso calc 1
C C16 1.3383(8) 0.2095(7) 0.0702(3) 0.0831(13) Uani d 1
H H16 1.4731 0.1976 0.0405 0.100 Uiso calc 1
C C15 1.1807(9) 0.2259(8) 0.0246(3) 0.0949(16) Uani d 1
H H15 1.2105 0.2234 -0.0363 0.114 Uiso calc 1
C C7 0.1057(7) 0.2083(5) 0.7534(3) 0.0651(11) Uani d 1
H H7 0.0958 0.1757 0.8120 0.078 Uiso calc 1
C C6 0.2986(6) 0.1764(5) 0.6996(3) 0.0629(11) Uani d 1
H H6 0.4177 0.1230 0.7230 0.076 Uiso calc 1
C C14 0.9823(8) 0.2457(8) 0.0671(3) 0.0875(14) Uani d 1
H H14 0.8775 0.2567 0.0353 0.105 Uiso calc 1
C C13 0.9370(6) 0.2496(6) 0.1575(3) 0.0635(10) Uani d 1
C C12 0.6740(6) 0.3353(6) 0.2856(3) 0.0693(11) Uani d 1
H H12A 0.5441 0.3102 0.3106 0.083 Uiso calc 1
H H12B 0.6476 0.4715 0.2862 0.083 Uiso calc 1
O O1 -0.2702(5) 0.3267(5) 0.7659(2) 0.0835(10) Uani d 1
O O2 1.1894(4) 0.1790(4) 0.3435(2) 0.0788(10) Uani d 1
O O3 0.7373(4) 0.2668(4) 0.19599(18) 0.0742(9) Uani d 1

loop_
_atom_site_aniso_label
_atom_site_aniso_U_11
_atom_site_aniso_U_22
_atom_site_aniso_U_33
_atom_site_aniso_U_12
_atom_site_aniso_U_13
_atom_site_aniso_U_23
C1 0.100(4) 0.077(3) 0.083(3) -0.016(3) 0.006(3) 0.005(3)
C2 0.061(2) 0.050(2) 0.070(3) -0.0191(17) -0.0130(19) -0.0013(18)
C3 0.060(2) 0.055(2) 0.076(3) -0.0138(17) -0.024(2) 0.0037(19)
C4 0.063(2) 0.054(2) 0.067(2) -0.0182(18) -0.0183(19) 0.0042(18)
C5 0.060(2) 0.0371(18) 0.069(2) -0.0184(16) -0.0165(18) -0.0016(16)
C8 0.063(2) 0.044(2) 0.077(3) -0.0185(17) -0.0219(19) 0.0022(18)
C9 0.058(2) 0.043(2) 0.079(3) -0.0128(16) -0.0227(19) -0.0006(18)
C10 0.056(2) 0.0421(19) 0.074(3) -0.0129(16) -0.0214(18) -0.0018(17)
C11 0.055(2) 0.0378(18) 0.068(2) -0.0145(15) -0.0211(17) -0.0020(16)
C19 0.054(2) 0.0365(18) 0.082(3) -0.0156(15) -0.0239(19) 0.0010(16)
C18 0.056(2) 0.0395(18) 0.071(2) -0.0181(15) -0.0192(18) 0.0013(16)
C17 0.068(3) 0.059(2) 0.086(3) -0.0256(19) -0.023(2) 0.004(2)
C16 0.078(3) 0.090(3) 0.086(3) -0.037(3) -0.008(2) 0.002(3)
C15 0.100(4) 0.120(4) 0.073(3) -0.047(3) -0.014(3) 0.005(3)
C7 0.083(3) 0.057(2) 0.062(2) -0.029(2) -0.019(2) 0.0067(18)
C6 0.071(3) 0.049(2) 0.075(3) -0.0195(18) -0.028(2) 0.0075(18)
C14 0.088(3) 0.112(4) 0.075(3) -0.039(3) -0.029(3) 0.006(3)
C13 0.061(2) 0.062(2) 0.074(3) -0.0238(18) -0.020(2) 0.0042(19)
C12 0.058(2) 0.070(3) 0.081(3) -0.0162(19) -0.021(2) 0.001(2)
O1 0.074(2) 0.090(2) 0.080(2) -0.0201(16) -0.0068(16) 0.0035(16)
O2 0.0637(18) 0.090(2) 0.087(2) -0.0200(15) -0.0310(15) 0.0082(16)
O3 0.0652(18) 0.092(2) 0.0743(19) -0.0280(15) -0.0279(14) 0.0066(15)

loop_
_atom_type_symbol
_atom_type_description
_atom_type_scat_dispersion_real
_atom_type_scat_dispersion_imag
_atom_type_scat_source
C C 0.0033 0.0016 'International Tables Vol C Tables 4.2.6.8 and 6.1.1.4'
H H 0.0000 0.0000 'International Tables Vol C Tables 4.2.6.8 and 6.1.1.4'
O O 0.0106 0.0060 'International Tables Vol C Tables 4.2.6.8 and 6.1.1.4'

loop_
_geom_angle_atom_site_label_1
_geom_angle_atom_site_label_2
_geom_angle_atom_site_label_3
_geom_angle
O1 C1 H1A 109.5
O1 C1 H1B 109.5
H1A C1 H1B 109.5
O1 C1 H1C 109.5
H1A C1 H1C 109.5
H1B C1 H1C 109.5
O1 C2 C3 116.0(3)
O1 C2 C7 125.1(4)
C3 C2 C7 118.9(4)
C4 C3 C2 121.2(4)
C4 C3 H3 119.4
C2 C3 H3 119.4
C3 C4 C5 121.5(4)
C3 C4 H4 119.3
C5 C4 H4 119.3
C6 C5 C4 116.8(4)
C6 C5 C8 120.2(3)
C4 C5 C8 123.0(4)
C9 C8 C5 127.0(4)
C9 C8 H8 116.5
C5 C8 H8 116.5
C8 C9 C10 124.4(4)
C8 C9 H9 117.8
C10 C9 H9 117.8
C11 C10 C9 127.0(4)
C11 C10 H10 116.5
C9 C10 H10 116.5
C10 C11 C19 121.0(3)
C10 C11 C12 122.8(3)
C19 C11 C12 116.1(3)
O2 C19 C11 123.0(4)
O2 C19 C18 121.0(3)
C11 C19 C18 116.0(3)
C13 C18 C17 118.3(4)
C13 C18 C19 120.5(3)
C17 C18 C19 121.0(3)
C16 C17 C18 121.1(4)
C16 C17 H17 119.4
C18 C17 H17 119.4
C17 C16 C15 119.1(4)
C17 C16 H16 120.5
C15 C16 H16 120.5
C14 C15 C16 121.2(5)
C14 C15 H15 119.4
C16 C15 H15 119.4
C2 C7 C6 119.7(4)
C2 C7 H7 120.1
C6 C7 H7 120.1
C7 C6 C5 122.0(4)
C7 C6 H6 119.0
C5 C6 H6 119.0
C15 C14 C13 119.7(4)
C15 C14 H14 120.1
C13 C14 H14 120.1
O3 C13 C14 116.9(4)
O3 C13 C18 122.5(4)
C14 C13 C18 120.6(4)
O3 C12 C11 114.2(3)
O3 C12 H12A 108.7
C11 C12 H12A 108.7
O3 C12 H12B 108.7
C11 C12 H12B 108.7
H12A C12 H12B 107.6
C2 O1 C1 119.0(4)
C13 O3 C12 116.3(3)

loop_
_geom_bond_atom_site_label_1
_geom_bond_atom_site_label_2
_geom_bond_distance
C1 O1 1.408(5)
C1 H1A 0.9600
C1 H1B 0.9600
C1 H1C 0.9600
C2 O1 1.357(5)
C2 C3 1.378(5)
C2 C7 1.380(6)
C3 C4 1.356(5)
C3 H3 0.9300
C4 C5 1.395(5)
C4 H4 0.9300
C5 C6 1.386(5)
C5 C8 1.444(5)
C8 C9 1.337(5)
C8 H8 0.9300
C9 C10 1.421(5)
C9 H9 0.9300
C10 C11 1.334(5)
C10 H10 0.9300
C11 C19 1.462(5)
C11 C12 1.492(5)
C19 O2 1.227(4)
C19 C18 1.469(5)
C18 C13 1.386(5)
C18 C17 1.390(5)
C17 C16 1.373(6)
C17 H17 0.9300
C16 C15 1.376(7)
C16 H16 0.9300
C15 C14 1.360(6)
C15 H15 0.9300
C7 C6 1.380(5)
C7 H7 0.9300
C6 H6 0.9300
C14 C13 1.380(6)
C14 H14 0.9300
C13 O3 1.354(4)
C12 O3 1.439(5)
C12 H12A 0.9700
C12 H12B 0.9700

loop_
_geom_hbond_atom_site_label_D
_geom_hbond_atom_site_label_H
_geom_hbond_atom_site_label_A
_geom_hbond_site_symmetry_A
_geom_hbond_distance_DH
_geom_hbond_distance_HA
_geom_hbond_distance_DA
_geom_hbond_angle_DHA
C8 H8 O2 2_756 0.93 2.59 3.362(5) 141
C17 H17 O3 1_655 0.93 2.53 3.342(5) 146

loop_
_geom_torsion_atom_site_label_1
_geom_torsion_atom_site_label_2
_geom_torsion_atom_site_label_3
_geom_torsion_atom_site_label_4
_geom_torsion
O1 C2 C3 C4 -179.8(3)
C7 C2 C3 C4 -1.3(6)
C2 C3 C4 C5 0.0(6)
C3 C4 C5 C6 1.0(5)
C3 C4 C5 C8 -177.1(3)
C6 C5 C8 C9 -176.1(3)
C4 C5 C8 C9 2.0(6)
C5 C8 C9 C10 179.1(3)
C8 C9 C10 C11 178.7(3)
C9 C10 C11 C19 177.7(3)
C9 C10 C11 C12 0.6(6)
C10 C11 C19 O2 -10.5(5)
C12 C11 C19 O2 166.8(3)
C10 C11 C19 C18 168.7(3)
C12 C11 C19 C18 -14.0(4)
O2 C19 C18 C13 171.7(3)
C11 C19 C18 C13 -7.5(5)
O2 C19 C18 C17 -3.5(5)
C11 C19 C18 C17 177.3(3)
C13 C18 C17 C16 -0.2(6)
C19 C18 C17 C16 175.2(4)
C18 C17 C16 C15 -0.8(7)
C17 C16 C15 C14 0.8(8)
O1 C2 C7 C6 179.9(3)
C3 C2 C7 C6 1.6(6)
C2 C7 C6 C5 -0.6(6)
C4 C5 C6 C7 -0.8(5)
C8 C5 C6 C7 177.4(3)
C16 C15 C14 C13 0.0(8)
C15 C14 C13 O3 -179.1(4)
C15 C14 C13 C18 -0.9(7)
C17 C18 C13 O3 179.0(3)
C19 C18 C13 O3 3.7(5)
C17 C18 C13 C14 1.0(6)
C19 C18 C13 C14 -174.3(4)
C10 C11 C12 O3 -143.7(3)
C19 C11 C12 O3 39.0(5)
C3 C2 O1 C1 -174.7(4)
C7 C2 O1 C1 7.0(6)
C14 C13 O3 C12 -159.3(4)
C18 C13 O3 C12 22.6(5)
C11 C12 O3 C13 -43.5(5)

_cod_database_fobs_code 1549528
